data_1512736
loop_
_publ_author_name
'Eleonora Freire'
'Mariano Quintero'
'Daniel Vega'
'Ricardo Baggio'

_publ_section_title
;
 Crystal structure and magnetic properties of two new zoledronate
 complexes: A Mn dimer [Mn(II)(H3Zol)2(H2O)2] and a Fe15 molecular cluster
 [Fe(III)15(HZol)10(H2Zol)2 (H2O)12(Cl4:(H2O)2)Cl7(H2O)65] (where H4Zol:
 C5H10N2O7P2 is zoledronic acid)
;
_journal_name_full
;
Inorganica Chimica Acta
;
_journal_page_first 229
_journal_page_last 236
_journal_volume 393
_journal_year 2012
_chemical_formula_iupac
;
Fe15, (P2 O7 N2 C5 H7)10, (P2 O7 N2 C5 H8)2, (H2 O)24, Cl4, (H2 O)2, Cl7,  
(H2 O)65
;
_chemical_formula_moiety 'Fe15 P24 N24 C60 H138 O110 Cl5,Cl7, (H2 O)65'
_chemical_formula_sum 'C60 H268 Cl11 Fe15 N24 O175 P24'
_chemical_formula_weight 6097.96
_space_group_IT_number 2
_symmetry_cell_setting triclinic
_symmetry_space_group_name_Hall '-P 1'
_symmetry_space_group_name_H-M 'P -1'
_atom_sites_solution_hydrogens geom
_atom_sites_solution_primary direct
_atom_sites_solution_secondary difmap
_cell_angle_alpha 65.252(2)
_cell_angle_beta 70.935(2)
_cell_angle_gamma 81.401(2)
_cell_formula_units_Z 1
_cell_length_a 15.212(2)
_cell_length_b 19.277(3)
_cell_length_c 22.876(3)
_cell_measurement_reflns_used 6196
_cell_measurement_temperature 291(2)
_cell_measurement_theta_max 22.567
_cell_measurement_theta_min 2.413
_cell_volume 5757.3(14)
_computing_cell_refinement 'CrysAlisPro '
_computing_data_collection 'CrysAlisPro (Oxford Diffraction, 2009)'
_computing_data_reduction 'CrysAlisPro '
_computing_molecular_graphics 'SHELXTL   (Sheldrick, 2008)'
_computing_publication_material 'SHELXL97, PLATON (Spek, 2003)'
_computing_structure_refinement 'SHELXL97 (Sheldrick, 2008)'
_computing_structure_solution 'SHELXS97 (Sheldrick, 2008)'
_diffrn_ambient_temperature 291(2)
_diffrn_measured_fraction_theta_full 0.992
_diffrn_measured_fraction_theta_max 0.903
_diffrn_measurement_device_type 'Oxford Diffraction Gemini S Ultra'
_diffrn_measurement_method '\w scans, thick slices'
_diffrn_radiation_monochromator graphite
_diffrn_radiation_source 'fine-focus sealed tube'
_diffrn_radiation_type MoK\a
_diffrn_radiation_wavelength 0.71073
_diffrn_reflns_av_R_equivalents 0.0870
_diffrn_reflns_av_sigmaI/netI 0.1164
_diffrn_reflns_limit_h_max 19
_diffrn_reflns_limit_h_min -19
_diffrn_reflns_limit_k_max 25
_diffrn_reflns_limit_k_min -25
_diffrn_reflns_limit_l_max 29
_diffrn_reflns_limit_l_min -29
_diffrn_reflns_number 61599
_diffrn_reflns_theta_full 26.00
_diffrn_reflns_theta_max 27.89
_diffrn_reflns_theta_min 1.60
_exptl_absorpt_coefficient_mu 1.332
_exptl_absorpt_correction_T_max 0.86
_exptl_absorpt_correction_T_min 0.82
_exptl_absorpt_correction_type multi-scan
_exptl_absorpt_process_details 'CCD CrysAlisPro, Oxford Diffraction (2009) '
_exptl_crystal_colour dark_red
_exptl_crystal_density_diffrn 1.745
_exptl_crystal_density_method 'not measured'
_exptl_crystal_description block
_exptl_crystal_F_000 3133
_exptl_crystal_size_max 0.14
_exptl_crystal_size_mid 0.12
_exptl_crystal_size_min 0.11
_refine_diff_density_max 1.200
_refine_diff_density_min -0.717
_refine_diff_density_rms 0.153
_refine_ls_extinction_method none
_refine_ls_goodness_of_fit_ref 1.037
_refine_ls_hydrogen_treatment constr
_refine_ls_matrix_type fullcycle
_refine_ls_number_parameters 1528
_refine_ls_number_reflns 24828
_refine_ls_number_restraints 0
_refine_ls_restrained_S_all 1.037
_refine_ls_R_factor_all 0.1307
_refine_ls_R_factor_gt 0.0741
_refine_ls_shift/su_max 0.002
_refine_ls_shift/su_mean 0.000
_refine_ls_structure_factor_coef Fsqd
_refine_ls_weighting_details 'calc w=1/[\s^2^(Fo^2^)+(0.0775P)^2^+30.5857P] where P=(Fo^2^+2Fc^2^)/3'
_refine_ls_weighting_scheme calc
_refine_ls_wR_factor_gt 0.1793
_refine_ls_wR_factor_ref 0.2026
_reflns_number_gt 15077
_reflns_number_total 24828
_reflns_threshold_expression I>2\s(I)
_cod_data_source_file ICA-2013-394-229-236-2.cif
_cod_data_source_block (II)
_cod_original_cell_volume 5757.0(14)
_cod_database_code 1512736

loop_
_symmetry_equiv_pos_as_xyz
'x, y, z'
'-x, -y, -z'

loop_
_atom_site_label
_atom_site_type_symbol
_atom_site_fract_x
_atom_site_fract_y
_atom_site_fract_z
_atom_site_U_iso_or_equiv
_atom_site_adp_type
_atom_site_occupancy
_atom_site_symmetry_multiplicity
_atom_site_calc_flag
_atom_site_refinement_flags
Fe1 Fe 0.5000 0.5000 0.5000 0.0152(3) Uani 1 2 d S
Fe2 Fe 0.72973(6) 0.61974(6) 0.51904(5) 0.0172(2) Uani 1 1 d .
Fe3 Fe 0.56158(6) 0.32839(6) 0.73759(5) 0.0192(2) Uani 1 1 d .
Fe4 Fe 0.19472(6) 0.47726(6) 0.70789(5) 0.0189(2) Uani 1 1 d .
Fe5 Fe 0.39475(7) 0.92404(6) 0.23574(5) 0.0240(2) Uani 1 1 d .
Fe6 Fe 0.36648(6) 0.77495(6) 0.48924(5) 0.0184(2) Uani 1 1 d .
Fe7 Fe 0.07546(7) 0.75987(6) 0.63736(6) 0.0256(2) Uani 1 1 d .
Fe8 Fe 0.27009(7) 0.38638(6) 0.90714(5) 0.0245(2) Uani 1 1 d .
Cl1 Cl 0.20142(15) 0.30099(14) 1.01876(11) 0.0380(5) Uani 0.87 1 d P
Cl2 Cl 0.30385(19) 1.02557(15) 0.18424(14) 0.0416(6) Uani 0.71 1 d P
Cl3 Cl 0.0021(3) 0.8232(3) 0.7034(2) 0.0669(12) Uani 0.42 1 d P
O1 O 0.20142(15) 0.30099(14) 1.01876(11) 0.0380(5) Uani 0.13 1 d P
O2 O 0.30385(19) 1.02557(15) 0.18424(14) 0.0416(6) Uani 0.29 1 d P
O3 O 0.0021(3) 0.8232(3) 0.7034(2) 0.0669(12) Uani 0.58 1 d P
P1A P 0.14426(12) 0.32870(11) 0.84342(10) 0.0223(4) Uani 1 1 d .
P2A P 0.09080(12) 0.47435(11) 0.86233(10) 0.0226(4) Uani 1 1 d .
P1B P 0.27262(12) 0.79258(11) 0.24218(10) 0.0223(4) Uani 1 1 d .
P2B P 0.45093(12) 0.83975(11) 0.13296(10) 0.0214(4) Uani 1 1 d .
P1C P 0.20444(12) 0.64324(10) 0.57982(9) 0.0182(4) Uani 1 1 d .
P2C P 0.26347(11) 0.49905(10) 0.55280(9) 0.0165(4) Uani 1 1 d .
P1D P 0.56119(11) 0.50113(10) 0.63047(9) 0.0169(4) Uani 1 1 d .
P2D P 0.38858(12) 0.45175(11) 0.75183(9) 0.0188(4) Uani 1 1 d .
P1E P 0.27847(12) 0.82269(11) 0.61281(10) 0.0224(4) Uani 1 1 d .
P2E P 0.18574(12) 0.89494(11) 0.50496(10) 0.0224(4) Uani 1 1 d .
P1F P 0.55674(11) 0.68494(10) 0.45224(9) 0.0175(4) Uani 1 1 d .
P2F P 0.47053(12) 0.77368(10) 0.33972(9) 0.0184(4) Uani 1 1 d .
O1A O 0.1115(3) 0.2474(3) 0.8669(3) 0.0278(12) Uani 1 1 d .
O2A O 0.1657(3) 0.3693(3) 0.7677(2) 0.0201(10) Uani 1 1 d .
O3A O 0.2231(3) 0.3288(3) 0.8705(2) 0.0253(11) Uani 1 1 d .
O4A O 0.1381(3) 0.5086(3) 0.7871(2) 0.0239(11) Uani 1 1 d .
O5A O 0.1592(3) 0.4558(3) 0.9042(2) 0.0265(12) Uani 1 1 d .
O6A O 0.0117(3) 0.5238(3) 0.8858(3) 0.0286(12) Uani 1 1 d .
O7A O -0.0240(3) 0.3989(3) 0.8461(3) 0.0290(12) Uani 1 1 d .
O1B O 0.1673(3) 0.7911(3) 0.2562(3) 0.0257(11) Uani 1 1 d .
O2B O 0.3098(3) 0.7121(3) 0.2742(2) 0.0239(11) Uani 1 1 d .
O3B O 0.2996(3) 0.8497(3) 0.2633(3) 0.0263(11) Uani 1 1 d .
O4B O 0.4849(3) 0.7634(3) 0.1790(2) 0.0234(11) Uani 1 1 d .
O5B O 0.4555(3) 0.9068(3) 0.1511(3) 0.0247(11) Uani 1 1 d .
O6B O 0.5017(3) 0.8611(3) 0.0586(3) 0.0283(12) Uani 1 1 d .
O7B O 0.3241(3) 0.7653(3) 0.1281(2) 0.0258(11) Uani 1 1 d .
O1C O 0.1217(3) 0.6979(3) 0.5835(3) 0.0228(11) Uani 1 1 d .
O2C O 0.2974(3) 0.6822(3) 0.5401(2) 0.0190(10) Uani 1 1 d .
O3C O 0.2051(3) 0.5874(3) 0.6510(2) 0.0235(11) Uani 1 1 d .
O4C O 0.3632(3) 0.5219(3) 0.5268(2) 0.0189(10) Uani 1 1 d .
O5C O 0.2272(3) 0.4526(3) 0.6282(2) 0.0194(10) Uani 1 1 d .
O6C O 0.2362(3) 0.4598(3) 0.5158(2) 0.0189(10) Uani 1 1 d .
O7C O 0.0945(3) 0.5644(3) 0.5632(3) 0.0238(11) Uani 1 1 d .
O1D O 0.6305(3) 0.5656(3) 0.5974(2) 0.0203(10) Uani 1 1 d .
O2D O 0.6079(3) 0.4254(3) 0.6655(2) 0.0188(10) Uani 1 1 d .
O3D O 0.5078(3) 0.4987(3) 0.5867(2) 0.0198(10) Uani 1 1 d .
O4D O 0.4353(3) 0.3742(3) 0.7599(2) 0.0228(11) Uani 1 1 d .
O5D O 0.3201(3) 0.4711(3) 0.7120(2) 0.0236(11) Uani 1 1 d .
O6D O 0.3457(3) 0.4579(3) 0.8201(2) 0.0246(11) Uani 1 1 d .
O7D O 0.5317(3) 0.5236(3) 0.7429(2) 0.0217(11) Uani 1 1 d .
O1E O 0.3104(3) 0.8359(3) 0.6653(3) 0.0283(12) Uani 1 1 d .
O2E O 0.3611(3) 0.7936(3) 0.5703(2) 0.0213(11) Uani 1 1 d .
O3E O 0.1947(3) 0.7707(3) 0.6490(3) 0.0243(11) Uani 1 1 d .
O4E O 0.2535(3) 0.8413(3) 0.4788(3) 0.0254(11) Uani 1 1 d .
O5E O 0.0945(3) 0.8551(3) 0.5559(3) 0.0295(13) Uani 1 1 d .
O6E O 0.1650(4) 0.9681(3) 0.4516(3) 0.0286(12) Uani 1 1 d .
O7E O 0.3228(3) 0.9597(3) 0.5102(3) 0.0281(12) Uani 1 1 d .
O1F O 0.6507(3) 0.6788(3) 0.4643(2) 0.0201(10) Uani 1 1 d .
O2F O 0.4874(3) 0.7236(3) 0.4954(2) 0.0203(10) Uani 1 1 d .
O3F O 0.5257(3) 0.6115(3) 0.4556(2) 0.0195(10) Uani 1 1 d .
O4F O 0.3884(3) 0.7712(3) 0.4007(2) 0.0218(11) Uani 1 1 d .
O5F O 0.4680(3) 0.7102(3) 0.3183(2) 0.0229(11) Uani 1 1 d .
O6F O 0.4805(3) 0.8525(3) 0.2823(2) 0.0220(11) Uani 1 1 d .
O7F O 0.6013(3) 0.8264(3) 0.3650(2) 0.0221(11) Uani 1 1 d .
N1A N -0.0744(4) 0.3690(4) 0.9891(3) 0.0288(15) Uani 1 1 d .
N2A N -0.1547(4) 0.4399(4) 1.0404(3) 0.0346(16) Uani 1 1 d .
N1B N 0.3141(4) 0.9272(4) 0.0407(3) 0.0266(14) Uani 1 1 d .
N2B N 0.4038(5) 0.9904(4) -0.0593(3) 0.0340(16) Uani 1 1 d .
N1C N 0.1535(4) 0.6982(3) 0.4373(3) 0.0233(13) Uani 1 1 d .
N2C N 0.1091(4) 0.8167(4) 0.3938(3) 0.0281(15) Uani 1 1 d .
N1D N 0.3822(4) 0.6352(3) 0.7200(3) 0.0239(14) Uani 1 1 d .
N2D N 0.2607(5) 0.6654(4) 0.7875(3) 0.0372(17) Uani 1 1 d .
N1E N 0.1411(4) 1.0291(3) 0.5575(3) 0.0297(15) Uani 1 1 d .
N2E N 0.0555(4) 1.1099(4) 0.4993(4) 0.0374(17) Uani 1 1 d .
N1F N 0.6870(4) 0.7845(3) 0.2487(3) 0.0232(13) Uani 1 1 d .
N2F N 0.7010(4) 0.8397(4) 0.1414(3) 0.0344(16) Uani 1 1 d .
C1A C 0.0456(5) 0.3814(4) 0.8809(4) 0.0253(17) Uani 1 1 d .
C2A C 0.0047(5) 0.3316(4) 0.9558(4) 0.0260(17) Uani 1 1 d .
H2AA H -0.0153 0.2837 0.9604 0.031 Uiso 1 1 calc R
H2AB H 0.0527 0.3202 0.9781 0.031 Uiso 1 1 calc R
C3A C -0.0712(5) 0.4113(4) 1.0212(4) 0.0287(17) Uani 1 1 d .
H3AA H -0.0182 0.4197 1.0291 0.034 Uiso 1 1 calc R
C4A C -0.2147(6) 0.4145(5) 1.0208(5) 0.041(2) Uani 1 1 d .
H4AA H -0.2781 0.4254 1.0286 0.049 Uiso 1 1 calc R
C5A C -0.1646(5) 0.3705(5) 0.9879(4) 0.039(2) Uani 1 1 d .
H5AA H -0.1869 0.3460 0.9682 0.047 Uiso 1 1 calc R
C1B C 0.3259(5) 0.8253(4) 0.1499(3) 0.0196(15) Uani 1 1 d .
C2B C 0.2747(5) 0.8971(4) 0.1138(3) 0.0240(16) Uani 1 1 d .
H2BA H 0.2099 0.8851 0.1255 0.029 Uiso 1 1 calc R
H2BB H 0.2770 0.9361 0.1295 0.029 Uiso 1 1 calc R
C3B C 0.3751(5) 0.9839(4) 0.0036(4) 0.0325(19) Uani 1 1 d .
H3BA H 0.3942 1.0141 0.0198 0.039 Uiso 1 1 calc R
C4B C 0.3587(6) 0.9359(5) -0.0632(4) 0.036(2) Uani 1 1 d .
H4BA H 0.3651 0.9283 -0.1019 0.043 Uiso 1 1 calc R
C5B C 0.3038(6) 0.8956(5) -0.0007(4) 0.0348(19) Uani 1 1 d .
H5BA H 0.2665 0.8547 0.0118 0.042 Uiso 1 1 calc R
C1C C 0.1901(4) 0.5880(4) 0.5351(3) 0.0159(14) Uani 1 1 d .
C2C C 0.2143(5) 0.6310(4) 0.4584(4) 0.0218(15) Uani 1 1 d .
H2CA H 0.2783 0.6475 0.4410 0.026 Uiso 1 1 calc R
H2CB H 0.2095 0.5963 0.4388 0.026 Uiso 1 1 calc R
C3C C 0.1799(5) 0.7704(4) 0.4089(4) 0.0239(16) Uani 1 1 d .
H3CA H 0.2391 0.7864 0.4006 0.029 Uiso 1 1 calc R
C4C C 0.0347(5) 0.7711(4) 0.4125(4) 0.0311(19) Uani 1 1 d .
H4CA H -0.0238 0.7883 0.4072 0.037 Uiso 1 1 calc R
C5C C 0.0611(5) 0.6971(5) 0.4401(4) 0.0329(19) Uani 1 1 d .
H5CA H 0.0248 0.6542 0.4573 0.040 Uiso 1 1 calc R
C1D C 0.4788(4) 0.5247(4) 0.7006(3) 0.0183(14) Uani 1 1 d .
C2D C 0.4381(5) 0.6055(4) 0.6692(4) 0.0234(16) Uani 1 1 d .
H2DA H 0.4888 0.6402 0.6384 0.028 Uiso 1 1 calc R
H2DB H 0.3996 0.6040 0.6433 0.028 Uiso 1 1 calc R
C3D C 0.2899(5) 0.6376(4) 0.7407(4) 0.0290(17) Uani 1 1 d .
H3DA H 0.2514 0.6218 0.7245 0.035 Uiso 1 1 calc R
C4D C 0.3388(6) 0.6845(5) 0.7957(4) 0.039(2) Uani 1 1 d .
H4DA H 0.3393 0.7075 0.8241 0.047 Uiso 1 1 calc R
C5D C 0.4147(6) 0.6635(5) 0.7545(5) 0.038(2) Uani 1 1 d .
H5DA H 0.4767 0.6675 0.7507 0.046 Uiso 1 1 calc R
C1E C 0.2426(5) 0.9158(4) 0.5567(4) 0.0266(17) Uani 1 1 d .
C2E C 0.1783(5) 0.9574(4) 0.5991(4) 0.0284(18) Uani 1 1 d .
H2EA H 0.1272 0.9244 0.6320 0.034 Uiso 1 1 calc R
H2EB H 0.2125 0.9683 0.6233 0.034 Uiso 1 1 calc R
C3E C 0.0596(5) 1.0377(5) 0.5441(5) 0.035(2) Uani 1 1 d .
H3EA H 0.0145 1.0007 0.5623 0.042 Uiso 1 1 calc R
C4E C 0.1353(6) 1.1471(5) 0.4836(5) 0.046(2) Uani 1 1 d .
H4EA H 0.1496 1.1973 0.4537 0.055 Uiso 1 1 calc R
C5E C 0.1892(6) 1.0969(5) 0.5195(5) 0.042(2) Uani 1 1 d .
H5EA H 0.2478 1.1062 0.5189 0.051 Uiso 1 1 calc R
C1F C 0.5781(4) 0.7561(4) 0.3648(4) 0.0201(15) Uani 1 1 d .
C2F C 0.6608(4) 0.7294(4) 0.3181(4) 0.0238(16) Uani 1 1 d .
H2FA H 0.7139 0.7191 0.3352 0.029 Uiso 1 1 calc R
H2FB H 0.6447 0.6819 0.3192 0.029 Uiso 1 1 calc R
C3F C 0.6683(5) 0.7794(4) 0.1975(4) 0.0264(17) Uani 1 1 d .
H3FA H 0.6371 0.7393 0.2008 0.032 Uiso 1 1 calc R
C4F C 0.7405(6) 0.8849(5) 0.1574(4) 0.037(2) Uani 1 1 d .
H4FA H 0.7680 0.9316 0.1273 0.044 Uiso 1 1 calc R
C5F C 0.7340(6) 0.8518(5) 0.2238(5) 0.040(2) Uani 1 1 d .
H5FA H 0.7564 0.8705 0.2476 0.048 Uiso 1 1 calc R
O1W O 0.8420(3) 0.6839(3) 0.4445(3) 0.0258(11) Uani 1 1 d .
O2W O 0.8256(3) 0.5693(3) 0.5740(3) 0.0233(11) Uani 1 1 d .
O3W O 0.7175(3) 0.7049(3) 0.5556(3) 0.0239(11) Uani 1 1 d .
O4W O 0.5854(4) 0.3675(3) 0.8064(3) 0.0337(13) Uani 1 1 d .
O5W O 0.4916(4) 1.0067(3) 0.2056(3) 0.0381(14) Uani 1 1 d .
O6W O 0.3173(4) 0.4450(3) 0.9480(3) 0.0334(13) Uani 1 1 d .
O7W O 0.4310(3) 0.8836(3) 0.4320(2) 0.0245(11) Uani 1 1 d .
O8W O -0.0554(4) 0.7494(3) 0.6360(3) 0.0395(15) Uani 1 1 d .
O9W O 0.0535(3) 0.6608(3) 0.7242(3) 0.0352(13) Uani 1 1 d .
O10W O 0.3329(4) 0.9423(3) 0.3233(3) 0.0341(13) Uani 1 1 d .
O11W O 0.0516(3) 0.4822(3) 0.7084(3) 0.0288(12) Uani 1 1 d .
O12W O 0.3861(4) 0.3151(3) 0.9086(3) 0.0326(13) Uani 1 1 d .
Cl4 Cl 0.40221(16) 0.02906(14) 0.57927(13) 0.0505(6) Uani 1 1 d .
Cl5 Cl 0.66837(16) 0.65132(13) 0.70772(12) 0.0452(5) Uani 1 1 d .
Cl6 Cl 0.86196(14) 0.26118(13) 0.88219(11) 0.0409(5) Uani 1 1 d .
Cl7 Cl 0.0000 0.5000 0.5000 0.0334(7) Uani 1 2 d S
O1Z O 0.5764(4) 0.8076(3) 0.5373(4) 0.0525(18) Uani 1 1 d .
O2Z O 0.7694(4) 0.4524(3) 0.6862(3) 0.0516(17) Uani 1 1 d .
O3Z O 0.6142(5) 0.9822(4) 0.2746(4) 0.066(2) Uani 1 1 d .
O4Z O 0.4845(4) 0.5039(4) 0.8800(3) 0.061(2) Uani 1 1 d .
O5Z O 0.0801(3) 0.0360(3) 0.7149(3) 0.0272(12) Uani 1 1 d .
O6Z O 0.0806(4) 0.7573(4) 0.8395(3) 0.0388(15) Uani 1 1 d .
O7Z O 0.9155(4) 0.6537(4) 0.3359(3) 0.0471(16) Uani 1 1 d .
O8Z O 0.4748(4) 0.2371(4) 0.0011(3) 0.0503(17) Uani 1 1 d .
O9Z O 0.3060(6) 0.3926(6) 0.0804(4) 0.092(3) Uani 1 1 d .
O10Z O 0.7076(7) 0.8485(4) 0.0138(4) 0.090(3) Uani 1 1 d .
O11Z O 0.9343(4) 0.6215(5) 0.6264(5) 0.086(3) Uani 1 1 d .
O12Z O 0.7786(7) 0.7824(7) 0.7011(6) 0.064(3) Uani 0.60 1 d P
O13Z O 0.1057(13) 0.9729(12) 0.2989(10) 0.078(6) Uani 0.55 1 d P
O14Z O 0.7888(8) 0.0267(8) 0.1880(8) 0.082(5) Uani 0.60 1 d P
O15Z O -0.0317(7) 0.1341(7) 0.7921(6) 0.067(4) Uani 0.60 1 d P
O16Z O 0.7044(13) 0.1857(9) 0.1211(8) 0.069(4) Uani 0.50 1 d P
O17Z O 0.8107(10) 0.6953(9) 0.7571(7) 0.065(4) Uani 0.50 1 d P
O18Z O 0.6082(9) 0.8238(7) 0.6965(7) 0.068(4) Uani 0.60 1 d P
O19Z O 0.5412(12) 0.8767(11) 0.6430(10) 0.067(5) Uani 0.40 1 d P
O20Z O 0.1253(14) 0.9704(12) 0.3334(11) 0.084(6) Uani 0.55 1 d P
O21Z O 0.1024(6) 0.6587(5) 0.2807(6) 0.059(3) Uani 0.80 1 d P
O22Z O 0.0666(8) 0.2224(5) 0.7806(5) 0.084(3) Uani 0.85 1 d P
O23Z O 0.2569(10) 0.0698(7) 0.3363(7) 0.060(3) Uani 0.60 1 d P
O24Z O 0.3008(12) 0.0722(9) 0.3582(8) 0.073(5) Uani 0.55 1 d P
O25Z O 0.8841(14) 0.5895(13) 0.8293(13) 0.096(8) Uani 0.50 1 d P
O26Z O 0.1552(12) 0.1547(10) 0.2360(10) 0.076(5) Uani 0.45 1 d P
O27Z O 0.1908(14) 0.8620(11) 0.7579(9) 0.055(5) Uani 0.35 1 d P
O28Z O 0.9354(13) 0.6576(11) 0.8446(8) 0.058(6) Uani 0.35 1 d P
O29Z O 0.2237(9) 0.1792(9) 0.6093(7) 0.051(5) Uani 0.50 1 d P
O30Z O 0.4860(7) 0.8689(7) 0.6223(6) 0.066(3) Uani 0.70 1 d P
O31Z O 0.8472(17) 0.5406(16) 0.8395(12) 0.085(8) Uani 0.40 1 d P
O32Z O 0.8365(16) 0.1694(8) 0.0903(9) 0.085(6) Uani 0.45 1 d P
O33Z O 0.6031(17) 0.3108(15) 0.0137(12) 0.075(7) Uani 0.35 1 d P
O34Z O 0.3420(15) 0.2112(10) 0.1235(10) 0.061(6) Uani 0.35 1 d P
O35Z O 0.1031(19) 0.664(2) 0.3181(15) 0.073(9) Uani 0.30 1 d P
O36Z O 0.4765(9) 0.3692(7) 0.1043(7) 0.084(4) Uani 0.65 1 d P
O37Z O 0.0618(11) 0.1010(9) 0.1715(8) 0.081(5) Uani 0.50 1 d P
O38Z O 0.6148(5) 0.3708(6) -0.0394(6) 0.064(3) Uani 0.80 1 d P
O39Z O 0.7837(9) 0.7310(11) 0.8463(7) 0.103(6) Uani 0.60 1 d P
O40Z O 0.2020(6) 0.1557(4) 0.6338(4) 0.044(2) Uiso 1 1 d .
O41Z O 0.0514(12) 0.7261(11) 0.8362(9) 0.087(6) Uiso 0.60 1 d P
O42Z O 0.4753(9) 0.1545(8) 0.1859(7) 0.053(3) Uiso 0.50 1 d P
O43Z O 0.6526(12) 0.2271(10) 0.1024(9) 0.073(5) Uiso 0.50 1 d P
O44Z O 0.8404(11) 0.9361(9) 0.9263(8) 0.057(4) Uiso 0.45 1 d P
O45Z O 0.6218(11) 0.2618(9) 0.0659(9) 0.045(4) Uiso 0.40 1 d P
O46Z O 0.9312(17) 0.1209(14) 0.9975(12) 0.082(7) Uiso 0.35 1 d P
O47Z O 0.0742(19) 0.6739(16) 0.8302(13) 0.072(7) Uiso 0.30 1 d P
O48Z O 0.4175(18) 0.1554(14) 0.1502(13) 0.068(7) Uiso 0.30 1 d P
O49Z O 0.758(2) 0.4284(16) 0.8203(15) 0.084(8) Uiso 0.30 1 d P
O50Z O 0.500(2) 0.1981(16) 0.2123(15) 0.085(8) Uiso 0.30 1 d P
O51Z O 0.8859(18) 0.9638(14) 0.9389(13) 0.066(7) Uiso 0.30 1 d P
O52Z O 0.069(2) 0.0791(17) 0.7389(15) 0.087(9) Uiso 0.30 1 d P
O53Z O 0.794(3) 0.511(2) 0.782(2) 0.079(12) Uiso 0.20 1 d P
O54Z O 0.935(3) 0.073(2) 0.9373(19) 0.067(10) Uiso 0.20 1 d P
O55Z O 0.650(3) 0.433(2) -0.099(2) 0.065(10) Uiso 0.20 1 d P
O56Z O 0.043(3) 0.063(2) 0.8269(19) 0.068(10) Uiso 0.20 1 d P
O57Z O 1.057(4) 0.127(4) 0.985(3) 0.094(19) Uiso 0.15 1 d P

loop_
_atom_site_aniso_label
_atom_site_aniso_U_11
_atom_site_aniso_U_22
_atom_site_aniso_U_33
_atom_site_aniso_U_23
_atom_site_aniso_U_13
_atom_site_aniso_U_12
Fe1 0.0097(6) 0.0212(7) 0.0208(7) -0.0118(6) -0.0092(6) 0.0034(5)
Fe2 0.0109(4) 0.0242(5) 0.0239(5) -0.0140(4) -0.0095(4) 0.0026(4)
Fe3 0.0144(5) 0.0252(5) 0.0217(5) -0.0109(5) -0.0097(4) 0.0033(4)
Fe4 0.0114(5) 0.0284(6) 0.0222(5) -0.0138(5) -0.0076(4) 0.0023(4)
Fe5 0.0232(5) 0.0244(6) 0.0260(6) -0.0105(5) -0.0106(5) 0.0044(4)
Fe6 0.0137(5) 0.0219(5) 0.0253(6) -0.0125(5) -0.0100(4) 0.0034(4)
Fe7 0.0161(5) 0.0329(6) 0.0367(7) -0.0233(5) -0.0084(5) 0.0043(4)
Fe8 0.0194(5) 0.0363(6) 0.0239(6) -0.0168(5) -0.0101(4) 0.0053(5)
Cl1 0.0331(12) 0.0526(14) 0.0271(12) -0.0149(11) -0.0114(10) 0.0056(10)
Cl2 0.0500(16) 0.0375(15) 0.0464(16) -0.0194(13) -0.0297(13) 0.0174(12)
Cl3 0.067(3) 0.086(3) 0.070(3) -0.053(3) -0.010(2) -0.020(2)
O1 0.0331(12) 0.0526(14) 0.0271(12) -0.0149(11) -0.0114(10) 0.0056(10)
O2 0.0500(16) 0.0375(15) 0.0464(16) -0.0194(13) -0.0297(13) 0.0174(12)
O3 0.067(3) 0.086(3) 0.070(3) -0.053(3) -0.010(2) -0.020(2)
P1A 0.0173(9) 0.0264(10) 0.0256(10) -0.0127(9) -0.0075(8) 0.0026(8)
P2A 0.0163(9) 0.0320(11) 0.0243(10) -0.0152(9) -0.0079(8) 0.0026(8)
P1B 0.0165(9) 0.0292(10) 0.0237(10) -0.0108(9) -0.0109(8) 0.0045(8)
P2B 0.0177(9) 0.0245(10) 0.0236(10) -0.0086(8) -0.0104(8) 0.0023(7)
P1C 0.0129(8) 0.0244(10) 0.0257(10) -0.0153(8) -0.0098(7) 0.0022(7)
P2C 0.0096(8) 0.0242(9) 0.0231(10) -0.0146(8) -0.0092(7) 0.0050(7)
P1D 0.0131(8) 0.0234(9) 0.0207(10) -0.0128(8) -0.0084(7) 0.0015(7)
P2D 0.0140(8) 0.0277(10) 0.0211(10) -0.0132(8) -0.0098(7) 0.0028(7)
P1E 0.0179(9) 0.0291(10) 0.0304(11) -0.0189(9) -0.0137(8) 0.0067(8)
P2E 0.0199(9) 0.0239(10) 0.0336(11) -0.0171(9) -0.0166(8) 0.0082(8)
P1F 0.0113(8) 0.0219(9) 0.0248(10) -0.0119(8) -0.0096(7) 0.0022(7)
P2F 0.0146(8) 0.0210(9) 0.0230(10) -0.0102(8) -0.0092(7) 0.0024(7)
O1A 0.020(3) 0.029(3) 0.035(3) -0.015(3) -0.008(2) 0.003(2)
O2A 0.016(2) 0.031(3) 0.019(3) -0.017(2) -0.001(2) -0.002(2)
O3A 0.021(3) 0.034(3) 0.027(3) -0.019(2) -0.010(2) 0.007(2)
O4A 0.023(3) 0.030(3) 0.024(3) -0.015(2) -0.008(2) 0.000(2)
O5A 0.019(3) 0.041(3) 0.026(3) -0.018(3) -0.010(2) 0.005(2)
O6A 0.019(3) 0.039(3) 0.029(3) -0.018(3) -0.005(2) 0.005(2)
O7A 0.018(3) 0.046(3) 0.032(3) -0.021(3) -0.012(2) 0.006(2)
O1B 0.014(2) 0.033(3) 0.033(3) -0.014(2) -0.010(2) 0.002(2)
O2B 0.018(2) 0.028(3) 0.022(3) -0.006(2) -0.007(2) -0.001(2)
O3B 0.024(3) 0.030(3) 0.027(3) -0.012(2) -0.009(2) 0.000(2)
O4B 0.014(2) 0.023(3) 0.029(3) -0.007(2) -0.005(2) 0.001(2)
O5B 0.020(3) 0.026(3) 0.031(3) -0.014(2) -0.010(2) 0.004(2)
O6B 0.022(3) 0.038(3) 0.029(3) -0.015(3) -0.012(2) 0.002(2)
O7B 0.019(2) 0.038(3) 0.029(3) -0.020(3) -0.010(2) 0.003(2)
O1C 0.014(2) 0.024(3) 0.034(3) -0.014(2) -0.011(2) 0.003(2)
O2C 0.015(2) 0.021(3) 0.025(3) -0.015(2) -0.005(2) 0.0033(19)
O3C 0.029(3) 0.026(3) 0.023(3) -0.015(2) -0.010(2) -0.001(2)
O4C 0.009(2) 0.025(3) 0.026(3) -0.013(2) -0.005(2) 0.0018(19)
O5C 0.014(2) 0.028(3) 0.024(3) -0.014(2) -0.012(2) 0.003(2)
O6C 0.019(2) 0.022(3) 0.027(3) -0.015(2) -0.016(2) 0.004(2)
O7C 0.013(2) 0.032(3) 0.035(3) -0.017(2) -0.014(2) 0.003(2)
O1D 0.019(2) 0.024(3) 0.025(3) -0.014(2) -0.007(2) -0.004(2)
O2D 0.008(2) 0.029(3) 0.028(3) -0.016(2) -0.012(2) 0.0031(19)
O3D 0.017(2) 0.028(3) 0.022(3) -0.015(2) -0.010(2) 0.002(2)
O4D 0.012(2) 0.027(3) 0.032(3) -0.015(2) -0.006(2) 0.001(2)
O5D 0.012(2) 0.039(3) 0.025(3) -0.016(2) -0.008(2) 0.004(2)
O6D 0.022(3) 0.029(3) 0.026(3) -0.012(2) -0.011(2) 0.002(2)
O7D 0.020(2) 0.033(3) 0.024(3) -0.021(2) -0.010(2) 0.002(2)
O1E 0.029(3) 0.034(3) 0.035(3) -0.023(3) -0.018(2) 0.006(2)
O2E 0.016(2) 0.026(3) 0.034(3) -0.020(2) -0.015(2) 0.008(2)
O3E 0.017(2) 0.029(3) 0.034(3) -0.015(2) -0.014(2) 0.006(2)
O4E 0.024(3) 0.029(3) 0.037(3) -0.022(3) -0.017(2) 0.008(2)
O5E 0.016(2) 0.034(3) 0.058(4) -0.034(3) -0.018(2) 0.012(2)
O6E 0.034(3) 0.025(3) 0.038(3) -0.016(3) -0.024(3) 0.009(2)
O7E 0.020(3) 0.035(3) 0.042(3) -0.024(3) -0.014(2) 0.002(2)
O1F 0.011(2) 0.027(3) 0.031(3) -0.016(2) -0.011(2) 0.0026(19)
O2F 0.016(2) 0.026(3) 0.027(3) -0.014(2) -0.014(2) 0.005(2)
O3F 0.013(2) 0.025(3) 0.027(3) -0.011(2) -0.013(2) -0.0013(19)
O4F 0.012(2) 0.035(3) 0.029(3) -0.020(2) -0.010(2) 0.002(2)
O5F 0.020(2) 0.027(3) 0.030(3) -0.016(2) -0.011(2) 0.002(2)
O6F 0.021(2) 0.023(3) 0.025(3) -0.010(2) -0.008(2) 0.000(2)
O7F 0.018(2) 0.024(3) 0.028(3) -0.009(2) -0.012(2) -0.002(2)
N1A 0.025(3) 0.041(4) 0.026(4) -0.019(3) -0.006(3) -0.007(3)
N2A 0.030(4) 0.044(4) 0.031(4) -0.020(3) -0.004(3) -0.001(3)
N1B 0.021(3) 0.033(4) 0.028(4) -0.012(3) -0.012(3) 0.005(3)
N2B 0.044(4) 0.029(4) 0.029(4) -0.009(3) -0.018(3) 0.010(3)
N1C 0.015(3) 0.032(4) 0.024(3) -0.010(3) -0.011(3) 0.007(3)
N2C 0.021(3) 0.038(4) 0.037(4) -0.024(3) -0.015(3) 0.006(3)
N1D 0.024(3) 0.025(3) 0.035(4) -0.022(3) -0.016(3) 0.012(3)
N2D 0.031(4) 0.043(4) 0.038(4) -0.020(4) -0.006(3) 0.005(3)
N1E 0.032(3) 0.026(3) 0.054(4) -0.030(3) -0.029(3) 0.013(3)
N2E 0.025(3) 0.039(4) 0.068(5) -0.037(4) -0.024(4) 0.011(3)
N1F 0.016(3) 0.024(3) 0.022(3) -0.006(3) -0.001(3) -0.001(2)
N2F 0.031(4) 0.035(4) 0.033(4) -0.010(3) -0.012(3) 0.008(3)
C1A 0.018(4) 0.036(4) 0.032(4) -0.017(4) -0.017(3) 0.001(3)
C2A 0.018(4) 0.027(4) 0.030(4) -0.012(3) -0.004(3) 0.006(3)
C3A 0.031(4) 0.037(5) 0.021(4) -0.012(4) -0.009(3) -0.005(4)
C4A 0.028(4) 0.066(6) 0.052(6) -0.045(5) -0.013(4) 0.005(4)
C5A 0.019(4) 0.067(6) 0.052(6) -0.045(5) -0.007(4) -0.003(4)
C1B 0.018(3) 0.020(4) 0.023(4) -0.008(3) -0.010(3) 0.006(3)
C2B 0.016(3) 0.034(4) 0.022(4) -0.010(3) -0.010(3) 0.009(3)
C3B 0.030(4) 0.031(4) 0.039(5) -0.010(4) -0.019(4) 0.001(3)
C4B 0.048(5) 0.037(5) 0.025(5) -0.008(4) -0.017(4) -0.008(4)
C5B 0.041(5) 0.042(5) 0.024(4) -0.008(4) -0.014(4) -0.011(4)
C1C 0.004(3) 0.030(4) 0.018(4) -0.015(3) -0.003(3) 0.003(3)
C2C 0.020(4) 0.022(4) 0.027(4) -0.011(3) -0.013(3) 0.006(3)
C3C 0.023(4) 0.025(4) 0.029(4) -0.011(3) -0.018(3) 0.010(3)
C4C 0.014(3) 0.034(5) 0.046(5) -0.010(4) -0.018(4) 0.001(3)
C5C 0.014(4) 0.040(5) 0.044(5) -0.012(4) -0.014(4) 0.000(3)
C1D 0.015(3) 0.027(4) 0.021(4) -0.014(3) -0.009(3) -0.002(3)
C2D 0.018(4) 0.029(4) 0.032(4) -0.019(4) -0.012(3) 0.005(3)
C3D 0.024(4) 0.028(4) 0.039(5) -0.015(4) -0.011(4) 0.002(3)
C4D 0.046(5) 0.042(5) 0.039(5) -0.025(4) -0.019(4) 0.013(4)
C5D 0.029(4) 0.055(6) 0.061(6) -0.047(5) -0.025(4) 0.011(4)
C1E 0.019(4) 0.029(4) 0.039(5) -0.018(4) -0.013(3) 0.001(3)
C2E 0.025(4) 0.034(4) 0.035(5) -0.021(4) -0.016(3) 0.015(3)
C3E 0.028(4) 0.034(5) 0.063(6) -0.037(5) -0.021(4) 0.013(4)
C4E 0.026(4) 0.044(5) 0.077(7) -0.029(5) -0.021(5) 0.006(4)
C5E 0.029(4) 0.035(5) 0.075(7) -0.025(5) -0.030(5) 0.008(4)
C1F 0.011(3) 0.027(4) 0.029(4) -0.016(3) -0.009(3) 0.004(3)
C2F 0.011(3) 0.029(4) 0.036(4) -0.015(4) -0.012(3) 0.002(3)
C3F 0.013(3) 0.038(5) 0.028(4) -0.012(4) -0.009(3) 0.003(3)
C4F 0.032(5) 0.037(5) 0.032(5) -0.013(4) 0.004(4) -0.005(4)
C5F 0.036(5) 0.041(5) 0.050(6) -0.024(5) -0.014(4) 0.004(4)
O1W 0.018(2) 0.035(3) 0.032(3) -0.015(2) -0.013(2) -0.003(2)
O2W 0.014(2) 0.034(3) 0.036(3) -0.022(2) -0.016(2) 0.007(2)
O3W 0.019(2) 0.030(3) 0.034(3) -0.022(2) -0.009(2) 0.001(2)
O4W 0.038(3) 0.037(3) 0.038(3) -0.019(3) -0.024(3) 0.007(3)
O5W 0.048(4) 0.033(3) 0.026(3) -0.009(3) -0.003(3) -0.006(3)
O6W 0.026(3) 0.047(4) 0.039(3) -0.027(3) -0.014(3) 0.007(3)
O7W 0.023(3) 0.023(3) 0.031(3) -0.011(2) -0.014(2) 0.004(2)
O8W 0.021(3) 0.034(3) 0.074(4) -0.029(3) -0.020(3) 0.007(2)
O9W 0.023(3) 0.033(3) 0.041(3) -0.016(3) 0.001(3) 0.002(2)
O10W 0.033(3) 0.040(3) 0.030(3) -0.017(3) -0.009(3) 0.009(3)
O11W 0.015(2) 0.044(3) 0.032(3) -0.017(3) -0.011(2) 0.006(2)
O12W 0.027(3) 0.038(3) 0.029(3) -0.013(3) -0.012(2) 0.016(2)
Cl4 0.0454(13) 0.0552(15) 0.0671(16) -0.0312(13) -0.0241(12) -0.0086(11)
Cl5 0.0465(13) 0.0541(14) 0.0452(13) -0.0228(11) -0.0177(11) -0.0108(11)
Cl6 0.0297(10) 0.0530(14) 0.0505(14) -0.0249(11) -0.0163(10) -0.0073(9)
Cl7 0.0199(12) 0.0468(17) 0.0584(19) -0.0391(15) -0.0223(13) 0.0082(12)
O1Z 0.034(3) 0.041(4) 0.096(5) -0.026(4) -0.040(4) 0.004(3)
O2Z 0.036(3) 0.043(4) 0.064(5) -0.003(3) -0.022(3) -0.006(3)
O3Z 0.071(5) 0.068(5) 0.069(5) -0.027(4) -0.030(4) -0.008(4)
O4Z 0.039(4) 0.104(6) 0.053(4) -0.039(4) -0.012(3) -0.015(4)
O5Z 0.023(3) 0.030(3) 0.033(3) -0.027(3) 0.004(2) 0.004(2)
O6Z 0.029(3) 0.060(4) 0.030(3) -0.021(3) -0.015(3) 0.018(3)
O7Z 0.034(3) 0.066(4) 0.056(4) -0.037(4) -0.008(3) -0.012(3)
O8Z 0.043(4) 0.067(4) 0.057(4) -0.038(4) -0.025(3) 0.016(3)
O9Z 0.104(7) 0.130(8) 0.061(5) -0.053(6) -0.037(5) 0.017(6)
O10Z 0.153(9) 0.055(5) 0.095(6) -0.035(5) -0.088(6) 0.035(5)
O11Z 0.028(4) 0.124(7) 0.163(8) -0.119(7) -0.017(4) 0.001(4)
O12Z 0.034(6) 0.083(9) 0.081(9) -0.041(8) -0.018(6) 0.012(6)
O13Z 0.042(10) 0.074(12) 0.083(15) -0.015(12) 0.011(9) -0.016(8)
O14Z 0.033(6) 0.094(10) 0.160(14) -0.085(10) -0.037(8) 0.008(6)
O15Z 0.035(6) 0.078(9) 0.082(9) -0.030(7) -0.027(6) 0.027(6)
O16Z 0.108(13) 0.058(9) 0.076(11) -0.045(9) -0.044(10) -0.006(9)
O17Z 0.056(9) 0.101(12) 0.046(9) -0.037(9) -0.019(7) 0.008(8)
O18Z 0.073(8) 0.062(8) 0.088(10) -0.026(7) -0.054(8) 0.004(6)
O19Z 0.051(11) 0.087(14) 0.095(15) -0.058(13) -0.040(11) 0.014(10)
O20Z 0.067(12) 0.061(11) 0.108(18) -0.025(12) -0.023(11) 0.013(8)
O21Z 0.035(5) 0.055(6) 0.081(8) -0.009(6) -0.035(6) 0.001(4)
O22Z 0.156(10) 0.056(5) 0.093(7) -0.052(5) -0.095(7) 0.050(6)
O23Z 0.077(10) 0.041(7) 0.054(9) -0.022(6) -0.014(7) 0.016(7)
O24Z 0.079(12) 0.072(11) 0.070(11) -0.032(9) -0.032(9) 0.025(9)
O25Z 0.074(14) 0.102(17) 0.137(19) -0.053(16) -0.077(14) 0.048(12)
O26Z 0.072(12) 0.080(12) 0.112(15) -0.078(12) -0.035(11) 0.034(10)
O27Z 0.073(14) 0.061(13) 0.035(11) -0.035(10) -0.002(9) 0.007(10)
O28Z 0.062(13) 0.061(13) 0.022(9) -0.008(9) 0.001(9) 0.026(10)
O29Z 0.024(7) 0.061(10) 0.035(9) 0.019(7) -0.013(6) -0.014(7)
O30Z 0.039(6) 0.093(8) 0.076(8) -0.044(7) -0.019(6) 0.008(5)
O31Z 0.076(17) 0.13(2) 0.060(14) -0.051(17) -0.039(13) 0.062(16)
O32Z 0.16(2) 0.025(8) 0.070(12) 0.011(8) -0.074(13) -0.009(10)
O33Z 0.090(18) 0.085(18) 0.062(15) -0.026(14) -0.035(14) -0.015(14)
O34Z 0.097(16) 0.044(11) 0.058(13) -0.001(10) -0.061(12) -0.019(11)
O35Z 0.052(16) 0.12(3) 0.07(2) -0.06(2) -0.029(15) 0.015(15)
O36Z 0.093(10) 0.088(9) 0.104(11) -0.062(9) -0.035(8) -0.013(8)
O37Z 0.084(11) 0.085(12) 0.092(12) -0.058(10) -0.044(10) 0.059(9)
O38Z 0.031(4) 0.073(7) 0.133(10) -0.072(7) -0.053(6) 0.022(4)
O39Z 0.071(9) 0.217(18) 0.088(10) -0.123(12) -0.020(8) -0.013(10)

loop_
_atom_type_symbol
_atom_type_description
_atom_type_scat_dispersion_real
_atom_type_scat_dispersion_imag
_atom_type_scat_source
C C 0.0033 0.0016 'International Tables Vol C Tables 4.2.6.8 and 6.1.1.4'
H H 0.0000 0.0000 'International Tables Vol C Tables 4.2.6.8 and 6.1.1.4'
N N 0.0061 0.0033 'International Tables Vol C Tables 4.2.6.8 and 6.1.1.4'
O O 0.0106 0.0060 'International Tables Vol C Tables 4.2.6.8 and 6.1.1.4'
P P 0.1023 0.0942 'International Tables Vol C Tables 4.2.6.8 and 6.1.1.4'
Fe Fe 0.3463 0.8444 'International Tables Vol C Tables 4.2.6.8 and 6.1.1.4'
Cl Cl 0.1484 0.1585 'International Tables Vol C Tables 4.2.6.8 and 6.1.1.4'

loop_
_geom_angle_atom_site_label_1
_geom_angle_atom_site_label_2
_geom_angle_atom_site_label_3
_geom_angle
_geom_angle_site_symmetry_1
_geom_angle_site_symmetry_3
O3F Fe1 O3F 180.00(13) 2_666 .
O3F Fe1 O4C 90.47(18) 2_666 2_666
O3F Fe1 O4C 89.53(18) . 2_666
O3F Fe1 O4C 89.53(18) 2_666 .
O3F Fe1 O4C 90.47(18) . .
O4C Fe1 O4C 180.000(1) 2_666 .
O3F Fe1 O3D 90.34(18) 2_666 .
O3F Fe1 O3D 89.66(18) . .
O4C Fe1 O3D 89.87(18) 2_666 .
O4C Fe1 O3D 90.13(18) . .
O3F Fe1 O3D 89.66(19) 2_666 2_666
O3F Fe1 O3D 90.34(18) . 2_666
O4C Fe1 O3D 90.13(18) 2_666 2_666
O4C Fe1 O3D 89.87(18) . 2_666
O3D Fe1 O3D 180.0(3) . 2_666
O1F Fe2 O1D 95.81(19) . .
O1F Fe2 O6C 97.45(18) . 2_666
O1D Fe2 O6C 96.91(19) . 2_666
O1F Fe2 O1W 88.99(19) . .
O1D Fe2 O1W 170.98(18) . .
O6C Fe2 O1W 90.0(2) 2_666 .
O1F Fe2 O3W 89.95(19) . .
O1D Fe2 O3W 88.98(19) . .
O6C Fe2 O3W 170.00(18) 2_666 .
O1W Fe2 O3W 83.37(19) . .
O1F Fe2 O2W 172.12(19) . .
O1D Fe2 O2W 89.77(19) . .
O6C Fe2 O2W 87.36(18) 2_666 .
O1W Fe2 O2W 84.76(19) . .
O3W Fe2 O2W 84.58(18) . .
O5F Fe3 O2D 95.3(2) 2_666 .
O5F Fe3 O2B 96.0(2) 2_666 2_666
O2D Fe3 O2B 89.42(18) . 2_666
O5F Fe3 O4B 93.6(2) 2_666 2_666
O2D Fe3 O4B 170.88(19) . 2_666
O2B Fe3 O4B 91.34(19) 2_666 2_666
O5F Fe3 O4D 92.92(19) 2_666 .
O2D Fe3 O4D 90.69(19) . .
O2B Fe3 O4D 171.0(2) 2_666 .
O4B Fe3 O4D 87.15(19) 2_666 .
O5F Fe3 O4W 175.6(2) 2_666 .
O2D Fe3 O4W 88.2(2) . .
O2B Fe3 O4W 86.6(2) 2_666 .
O4B Fe3 O4W 82.8(2) 2_666 .
O4D Fe3 O4W 84.4(2) . .
O5D Fe4 O5C 95.51(19) . .
O5D Fe4 O3C 92.0(2) . .
O5C Fe4 O3C 91.15(19) . .
O5D Fe4 O2A 95.5(2) . .
O5C Fe4 O2A 90.68(19) . .
O3C Fe4 O2A 172.12(19) . .
O5D Fe4 O4A 94.74(19) . .
O5C Fe4 O4A 169.48(18) . .
O3C Fe4 O4A 86.13(19) . .
O2A Fe4 O4A 90.71(19) . .
O5D Fe4 O11W 177.29(19) . .
O5C Fe4 O11W 86.76(18) . .
O3C Fe4 O11W 89.5(2) . .
O2A Fe4 O11W 82.98(19) . .
O4A Fe4 O11W 83.06(19) . .
O3B Fe5 O6F 96.9(2) . .
O3B Fe5 O5B 90.4(2) . .
O6F Fe5 O5B 92.77(19) . .
O3B Fe5 O10W 90.1(2) . .
O6F Fe5 O10W 87.0(2) . .
O5B Fe5 O10W 179.5(2) . .
O3B Fe5 O5W 177.6(2) . .
O6F Fe5 O5W 85.4(2) . .
O5B Fe5 O5W 90.3(2) . .
O10W Fe5 O5W 89.2(2) . .
O3B Fe5 Cl2 92.24(16) . .
O6F Fe5 Cl2 169.39(15) . .
O5B Fe5 Cl2 92.60(15) . .
O10W Fe5 Cl2 87.54(16) . .
O5W Fe5 Cl2 85.41(17) . .
O2C Fe6 O2F 94.11(19) . .
O2C Fe6 O4F 95.30(19) . .
O2F Fe6 O4F 90.52(18) . .
O2C Fe6 O4E 94.03(19) . .
O2F Fe6 O4E 171.56(19) . .
O4F Fe6 O4E 90.94(19) . .
O2C Fe6 O2E 94.73(19) . .
O2F Fe6 O2E 86.68(18) . .
O4F Fe6 O2E 169.8(2) . .
O4E Fe6 O2E 90.44(18) . .
O2C Fe6 O7W 174.56(18) . .
O2F Fe6 O7W 91.33(18) . .
O4F Fe6 O7W 84.63(19) . .
O4E Fe6 O7W 80.53(19) . .
O2E Fe6 O7W 85.59(19) . .
O1C Fe7 O5E 91.7(2) . .
O1C Fe7 O3E 97.62(19) . .
O5E Fe7 O3E 91.7(2) . .
O1C Fe7 O8W 88.2(2) . .
O5E Fe7 O8W 91.5(2) . .
O3E Fe7 O8W 173.3(2) . .
O1C Fe7 O9W 89.4(2) . .
O5E Fe7 O9W 178.8(2) . .
O3E Fe7 O9W 88.5(2) . .
O8W Fe7 O9W 88.2(2) . .
O1C Fe7 Cl3 171.58(17) . .
O5E Fe7 Cl3 91.56(19) . .
O3E Fe7 Cl3 90.05(18) . .
O8W Fe7 Cl3 83.95(19) . .
O9W Fe7 Cl3 87.31(19) . .
O3A Fe8 O6D 96.4(2) . .
O3A Fe8 O5A 90.73(19) . .
O6D Fe8 O5A 92.4(2) . .
O3A Fe8 O6W 178.5(2) . .
O6D Fe8 O6W 85.1(2) . .
O5A Fe8 O6W 89.2(2) . .
O3A Fe8 O12W 89.1(2) . .
O6D Fe8 O12W 86.8(2) . .
O5A Fe8 O12W 179.1(2) . .
O6W Fe8 O12W 91.1(2) . .
O3A Fe8 Cl1 91.70(16) . .
O6D Fe8 Cl1 169.76(14) . .
O5A Fe8 Cl1 93.82(16) . .
O6W Fe8 Cl1 86.84(17) . .
O12W Fe8 Cl1 87.03(16) . .
O2A P1A O3A 114.4(3) . .
O2A P1A O1A 110.2(3) . .
O3A P1A O1A 111.3(3) . .
O2A P1A C1A 106.9(3) . .
O3A P1A C1A 106.3(3) . .
O1A P1A C1A 107.3(3) . .
O4A P2A O6A 113.3(3) . .
O4A P2A O5A 112.9(3) . .
O6A P2A O5A 108.8(3) . .
O4A P2A C1A 106.1(3) . .
O6A P2A C1A 109.8(3) . .
O5A P2A C1A 105.6(3) . .
O2B P1B O3B 113.2(3) . .
O2B P1B O1B 110.1(3) . .
O3B P1B O1B 111.8(3) . .
O2B P1B C1B 107.1(3) . .
O3B P1B C1B 106.9(3) . .
O1B P1B C1B 107.4(3) . .
O6B P2B O5B 108.8(3) . .
O6B P2B O4B 113.3(3) . .
O5B P2B O4B 113.4(3) . .
O6B P2B C1B 110.2(3) . .
O5B P2B C1B 106.2(3) . .
O4B P2B C1B 104.6(3) . .
O2C P1C O1C 114.2(2) . .
O2C P1C O3C 111.0(2) . .
O1C P1C O3C 110.0(3) . .
O2C P1C C1C 105.7(3) . .
O1C P1C C1C 107.6(3) . .
O3C P1C C1C 108.1(3) . .
O4C P2C O5C 115.9(2) . .
O4C P2C O6C 114.9(2) . .
O5C P2C O6C 108.8(2) . .
O4C P2C C1C 108.1(3) . .
O5C P2C C1C 105.8(3) . .
O6C P2C C1C 101.9(3) . .
O3D P1D O1D 115.1(3) . .
O3D P1D O2D 115.4(2) . .
O1D P1D O2D 109.7(2) . .
O3D P1D C1D 108.7(3) . .
O1D P1D C1D 101.8(3) . .
O2D P1D C1D 104.7(3) . .
O5D P2D O4D 112.2(3) . .
O5D P2D O6D 112.8(2) . .
O4D P2D O6D 111.1(3) . .
O5D P2D C1D 104.8(3) . .
O4D P2D C1D 107.6(3) . .
O6D P2D C1D 107.8(3) . .
O2E P1E O3E 114.9(3) . .
O2E P1E O1E 108.3(2) . .
O3E P1E O1E 109.3(3) . .
O2E P1E C1E 107.6(3) . .
O3E P1E C1E 108.3(3) . .
O1E P1E C1E 108.2(3) . .
O6E P2E O4E 115.0(3) . .
O6E P2E O5E 110.4(3) . .
O4E P2E O5E 112.3(3) . .
O6E P2E C1E 110.0(3) . .
O4E P2E C1E 104.2(3) . .
O5E P2E C1E 104.1(3) . .
O1F P1F O3F 114.4(2) . .
O1F P1F O2F 108.6(2) . .
O3F P1F O2F 116.8(2) . .
O1F P1F C1F 102.5(3) . .
O3F P1F C1F 108.1(3) . .
O2F P1F C1F 105.2(3) . .
O5F P2F O6F 113.2(3) . .
O5F P2F O4F 112.2(3) . .
O6F P2F O4F 111.7(3) . .
O5F P2F C1F 105.0(3) . .
O6F P2F C1F 106.0(3) . .
O4F P2F C1F 108.1(3) . .
P1A O2A Fe4 130.5(3) . .
P1A O3A Fe8 141.6(3) . .
P2A O4A Fe4 140.7(3) . .
P2A O5A Fe8 130.6(3) . .
P1B O2B Fe3 130.6(3) . 2_666
P1B O3B Fe5 141.8(3) . .
P2B O4B Fe3 141.5(3) . 2_666
P2B O5B Fe5 131.3(3) . .
P1C O1C Fe7 131.4(3) . .
P1C O2C Fe6 148.8(3) . .
P1C O3C Fe4 140.0(3) . .
P2C O4C Fe1 152.7(3) . .
P2C O5C Fe4 133.9(3) . .
P2C O6C Fe2 144.8(3) . 2_666
P1D O1D Fe2 146.1(3) . .
P1D O2D Fe3 134.0(3) . .
P1D O3D Fe1 152.3(3) . .
P2D O4D Fe3 139.9(3) . .
P2D O5D Fe4 150.8(3) . .
P2D O6D Fe8 131.5(3) . .
P1E O2E Fe6 127.0(3) . .
P1E O3E Fe7 139.3(3) . .
P2E O4E Fe6 144.0(3) . .
P2E O5E Fe7 129.9(3) . .
P1F O1F Fe2 146.4(3) . .
P1F O2F Fe6 131.4(3) . .
P1F O3F Fe1 153.0(3) . .
P2F O4F Fe6 138.3(3) . .
P2F O5F Fe3 151.7(3) . 2_666
P2F O6F Fe5 134.4(3) . .
C3A N1A C5A 108.0(5) . .
C3A N1A C2A 126.5(5) . .
C5A N1A C2A 125.3(4) . .
C3A N2A C4A 108.6(5) . .
C3B N1B C5B 108.3(5) . .
C3B N1B C2B 125.9(5) . .
C5B N1B C2B 125.4(5) . .
C3B N2B C4B 107.7(5) . .
C3C N1C C5C 108.3(4) . .
C3C N1C C2C 125.3(4) . .
C5C N1C C2C 126.3(4) . .
C3C N2C C4C 107.1(4) . .
C3D N1D C5D 108.3(5) . .
C3D N1D C2D 124.9(4) . .
C5D N1D C2D 126.8(4) . .
C3D N2D C4D 107.1(5) . .
C3E N1E C5E 108.7(5) . .
C3E N1E C2E 125.8(5) . .
C5E N1E C2E 125.1(5) . .
C3E N2E C4E 109.6(5) . .
C3F N1F C5F 107.7(5) . .
C3F N1F C2F 125.5(4) . .
C5F N1F C2F 126.7(5) . .
C3F N2F C4F 107.2(5) . .
O7A C1A C2A 110.6(6) . .
O7A C1A P2A 105.8(5) . .
C2A C1A P2A 115.4(5) . .
O7A C1A P1A 109.3(5) . .
C2A C1A P1A 108.8(5) . .
P2A C1A P1A 106.8(4) . .
N1A C2A C1A 112.2(5) . .
N1A C2A H2AA 109.2 . .
C1A C2A H2AA 109.2 . .
N1A C2A H2AB 109.2 . .
C1A C2A H2AB 109.2 . .
H2AA C2A H2AB 107.9 . .
N2A C3A N1A 109.4(5) . .
N2A C3A H3AA 125.3 . .
N1A C3A H3AA 125.3 . .
C5A C4A N2A 107.2(6) . .
C5A C4A H4AA 126.4 . .
N2A C4A H4AA 126.4 . .
C4A C5A N1A 106.8(6) . .
C4A C5A H5AA 126.6 . .
N1A C5A H5AA 126.6 . .
O7B C1B C2B 111.0(5) . .
O7B C1B P2B 104.9(4) . .
C2B C1B P2B 114.0(5) . .
O7B C1B P1B 110.4(5) . .
C2B C1B P1B 109.7(5) . .
P2B C1B P1B 106.7(3) . .
N1B C2B C1B 112.8(5) . .
N1B C2B H2BA 109.0 . .
C1B C2B H2BA 109.0 . .
N1B C2B H2BB 109.0 . .
C1B C2B H2BB 109.0 . .
H2BA C2B H2BB 107.8 . .
N2B C3B N1B 109.7(6) . .
N2B C3B H3BA 125.2 . .
N1B C3B H3BA 125.2 . .
C5B C4B N2B 107.9(7) . .
C5B C4B H4BA 126.0 . .
N2B C4B H4BA 126.0 . .
C4B C5B N1B 106.4(7) . .
C4B C5B H5BA 126.8 . .
N1B C5B H5BA 126.8 . .
O7C C1C C2C 110.7(5) . .
O7C C1C P1C 106.3(4) . .
C2C C1C P1C 114.7(5) . .
O7C C1C P2C 106.8(4) . .
C2C C1C P2C 107.6(4) . .
P1C C1C P2C 110.5(3) . .
N1C C2C C1C 113.1(5) . .
N1C C2C H2CA 109.0 . .
C1C C2C H2CA 109.0 . .
N1C C2C H2CB 109.0 . .
C1C C2C H2CB 109.0 . .
H2CA C2C H2CB 107.8 . .
N1C C3C N2C 110.0(5) . .
N1C C3C H3CA 125.0 . .
N2C C3C H3CA 125.0 . .
C5C C4C N2C 108.5(6) . .
C5C C4C H4CA 125.7 . .
N2C C4C H4CA 125.7 . .
C4C C5C N1C 106.0(6) . .
C4C C5C H5CA 127.0 . .
N1C C5C H5CA 127.0 . .
O7D C1D C2D 110.6(5) . .
O7D C1D P2D 107.9(4) . .
C2D C1D P2D 112.8(5) . .
O7D C1D P1D 107.2(4) . .
C2D C1D P1D 107.7(5) . .
P2D C1D P1D 110.7(3) . .
N1D C2D C1D 112.9(5) . .
N1D C2D H2DA 109.0 . .
C1D C2D H2DA 109.0 . .
N1D C2D H2DB 109.0 . .
C1D C2D H2DB 109.0 . .
H2DA C2D H2DB 107.8 . .
N2D C3D N1D 110.4(5) . .
N2D C3D H3DA 124.8 . .
N1D C3D H3DA 124.8 . .
C5D C4D N2D 107.6(7) . .
C5D C4D H4DA 126.2 . .
N2D C4D H4DA 126.2 . .
C4D C5D N1D 106.6(6) . .
C4D C5D H5DA 126.7 . .
N1D C5D H5DA 126.7 . .
O7E C1E C2E 111.8(6) . .
O7E C1E P1E 110.0(5) . .
C2E C1E P1E 109.3(5) . .
O7E C1E P2E 105.9(5) . .
C2E C1E P2E 113.3(5) . .
P1E C1E P2E 106.4(4) . .
N1E C2E C1E 111.8(6) . .
N1E C2E H2EA 109.3 . .
C1E C2E H2EA 109.3 . .
N1E C2E H2EB 109.3 . .
C1E C2E H2EB 109.3 . .
H2EA C2E H2EB 107.9 . .
N1E C3E N2E 107.2(6) . .
N1E C3E H3EA 126.4 . .
N2E C3E H3EA 126.4 . .
C5E C4E N2E 107.1(8) . .
C5E C4E H4EA 126.5 . .
N2E C4E H4EA 126.5 . .
C4E C5E N1E 107.3(7) . .
C4E C5E H5EA 126.3 . .
N1E C5E H5EA 126.3 . .
O7F C1F C2F 109.9(5) . .
O7F C1F P1F 106.1(4) . .
C2F C1F P1F 109.6(5) . .
O7F C1F P2F 108.0(4) . .
C2F C1F P2F 113.2(5) . .
P1F C1F P2F 109.8(3) . .
N1F C2F C1F 113.5(5) . .
N1F C2F H2FA 108.9 . .
C1F C2F H2FA 108.9 . .
N1F C2F H2FB 108.9 . .
C1F C2F H2FB 108.9 . .
H2FA C2F H2FB 107.7 . .
N2F C3F N1F 109.9(6) . .
N2F C3F H3FA 125.1 . .
N1F C3F H3FA 125.1 . .
N2F C4F C5F 109.6(7) . .
N2F C4F H4FA 125.2 . .
C5F C4F H4FA 125.2 . .
C4F C5F N1F 105.5(7) . .
C4F C5F H5FA 127.2 . .
N1F C5F H5FA 127.2 . .

loop_
_geom_bond_atom_site_label_1
_geom_bond_atom_site_label_2
_geom_bond_distance
_geom_bond_site_symmetry_2
Fe1 O3F 1.991(5) 2_666
Fe1 O3F 1.991(5) .
Fe1 O4C 2.001(4) 2_666
Fe1 O4C 2.001(4) .
Fe1 O3D 2.014(4) .
Fe1 O3D 2.014(4) 2_666
Fe2 O1F 1.921(4) .
Fe2 O1D 1.928(5) .
Fe2 O6C 1.942(4) 2_666
Fe2 O1W 2.078(5) .
Fe2 O3W 2.094(5) .
Fe2 O2W 2.098(4) .
Fe3 O5F 1.913(5) 2_666
Fe3 O2D 1.940(5) .
Fe3 O2B 1.971(5) 2_666
Fe3 O4B 1.985(5) 2_666
Fe3 O4D 1.989(4) .
Fe3 O4W 2.150(5) .
Fe4 O5D 1.923(4) .
Fe4 O5C 1.965(4) .
Fe4 O3C 1.970(5) .
Fe4 O2A 1.974(5) .
Fe4 O4A 2.033(5) .
Fe4 O11W 2.161(5) .
Fe5 O3B 1.954(5) .
Fe5 O6F 1.969(5) .
Fe5 O5B 1.998(5) .
Fe5 O10W 2.070(5) .
Fe5 O5W 2.075(6) .
Fe5 Cl2 2.335(3) .
Fe6 O2C 1.918(5) .
Fe6 O2F 1.972(4) .
Fe6 O4F 1.974(5) .
Fe6 O4E 2.000(5) .
Fe6 O2E 2.007(5) .
Fe6 O7W 2.131(5) .
Fe7 O1C 1.964(5) .
Fe7 O5E 1.967(6) .
Fe7 O3E 1.970(4) .
Fe7 O8W 2.042(5) .
Fe7 O9W 2.070(5) .
Fe7 Cl3 2.248(4) .
Fe8 O3A 1.964(5) .
Fe8 O6D 1.966(5) .
Fe8 O5A 1.991(5) .
Fe8 O6W 2.059(5) .
Fe8 O12W 2.069(5) .
Fe8 Cl1 2.361(2) .
P1A O2A 1.514(5) .
P1A O3A 1.519(5) .
P1A O1A 1.531(5) .
P1A C1A 1.858(7) .
P2A O4A 1.515(5) .
P2A O6A 1.519(5) .
P2A O5A 1.544(5) .
P2A C1A 1.845(7) .
P1B O2B 1.523(5) .
P1B O3B 1.523(5) .
P1B O1B 1.530(4) .
P1B C1B 1.852(7) .
P2B O6B 1.520(5) .
P2B O5B 1.530(5) .
P2B O4B 1.539(5) .
P2B C1B 1.852(7) .
P1C O2C 1.515(5) .
P1C O1C 1.519(4) .
P1C O3C 1.533(5) .
P1C C1C 1.832(6) .
P2C O4C 1.496(4) .
P2C O5C 1.521(5) .
P2C O6C 1.523(4) .
P2C C1C 1.869(6) .
P1D O3D 1.500(4) .
P1D O1D 1.521(4) .
P1D O2D 1.536(4) .
P1D C1D 1.865(7) .
P2D O5D 1.509(4) .
P2D O4D 1.521(5) .
P2D O6D 1.532(5) .
P2D C1D 1.839(7) .
P1E O2E 1.512(5) .
P1E O3E 1.521(5) .
P1E O1E 1.555(5) .
P1E C1E 1.845(8) .
P2E O6E 1.501(5) .
P2E O4E 1.513(5) .
P2E O5E 1.544(5) .
P2E C1E 1.866(7) .
P1F O1F 1.521(4) .
P1F O3F 1.523(4) .
P1F O2F 1.531(5) .
P1F C1F 1.844(7) .
P2F O5F 1.507(5) .
P2F O6F 1.525(5) .
P2F O4F 1.527(5) .
P2F C1F 1.846(6) .
O7A C1A 1.443(8) .
O2B Fe3 1.971(5) 2_666
O4B Fe3 1.985(5) 2_666
O7B C1B 1.445(8) .
O6C Fe2 1.942(4) 2_666
O7C C1C 1.441(7) .
O7D C1D 1.439(7) .
O7E C1E 1.430(9) .
O5F Fe3 1.913(5) 2_666
O7F C1F 1.452(8) .
N1A C3A 1.322(7) .
N1A C5A 1.378(7) .
N1A C2A 1.465(7) .
N2A C3A 1.319(8) .
N2A C4A 1.363(8) .
N1B C3B 1.337(8) .
N1B C5B 1.379(8) .
N1B C2B 1.459(7) .
N2B C3B 1.315(8) .
N2B C4B 1.386(8) .
N1C C3C 1.327(7) .
N1C C5C 1.389(7) .
N1C C2C 1.476(6) .
N2C C3C 1.331(6) .
N2C C4C 1.379(7) .
N1D C3D 1.326(7) .
N1D C5D 1.365(7) .
N1D C2D 1.472(7) .
N2D C3D 1.316(8) .
N2D C4D 1.383(9) .
N1E C3E 1.342(8) .
N1E C5E 1.386(9) .
N1E C2E 1.468(7) .
N2E C3E 1.347(9) .
N2E C4E 1.369(9) .
N1F C3F 1.337(7) .
N1F C5F 1.383(9) .
N1F C2F 1.452(7) .
N2F C3F 1.324(8) .
N2F C4F 1.349(9) .
C1A C2A 1.534(10) .
C2A H2AA 0.9700 .
C2A H2AB 0.9700 .
C3A H3AA 0.9300 .
C4A C5A 1.355(11) .
C4A H4AA 0.9300 .
C5A H5AA 0.9300 .
C1B C2B 1.531(9) .
C2B H2BA 0.9700 .
C2B H2BB 0.9700 .
C3B H3BA 0.9300 .
C4B C5B 1.352(11) .
C4B H4BA 0.9300 .
C5B H5BA 0.9300 .
C1C C2C 1.533(9) .
C2C H2CA 0.9700 .
C2C H2CB 0.9700 .
C3C H3CA 0.9300 .
C4C C5C 1.356(11) .
C4C H4CA 0.9300 .
C5C H5CA 0.9300 .
C1D C2D 1.547(10) .
C2D H2DA 0.9700 .
C2D H2DB 0.9700 .
C3D H3DA 0.9300 .
C4D C5D 1.362(11) .
C4D H4DA 0.9300 .
C5D H5DA 0.9300 .
C1E C2E 1.528(10) .
C2E H2EA 0.9700 .
C2E H2EB 0.9700 .
C3E H3EA 0.9300 .
C4E C5E 1.350(12) .
C4E H4EA 0.9300 .
C5E H5EA 0.9300 .
C1F C2F 1.542(9) .
C2F H2FA 0.9700 .
C2F H2FB 0.9700 .
C3F H3FA 0.9300 .
C4F C5F 1.354(12) .
C4F H4FA 0.9300 .
C5F H5FA 0.9300 .

loop_
_geom_hbond_atom_site_label_D
_geom_hbond_atom_site_label_H
_geom_hbond_atom_site_label_A
_geom_hbond_distance_DH
_geom_hbond_distance_HA
_geom_hbond_distance_DA
_geom_hbond_angle_DHA
_geom_hbond_site_symmetry_A
C3C H3CA O4F 0.93 2.25 3.121(10) 156 .
C3D H3DA O3C 0.93 2.37 3.254(10) 159 .
C3F H3FA O4D 0.93 2.29 3.188(11) 163 2_666
